data_2108239
loop_
_publ_author_name
'Jin, Shiyun'
'Wang, Xiaoping'
'Xu, Huifang'

_publ_section_title
;
 Revisiting the <i>I</i>{\/overline <b>1</b>} structures of
 high-temperature Ca-rich plagioclase feldspar -- a single-crystal neutron
 and X-ray diffraction study
;
_journal_coeditor_code DK5063
_journal_issue 2
_journal_name_full 'Acta Crystallographica Section B'
_journal_page_first
;
;
_journal_paper_doi 10.1107/S2052520618003219
_journal_volume 74
_journal_year 2018
_chemical_compound_source 'Lake Co., Oregon'
_chemical_formula_analytical 'An67 Ab32 Or1'
_chemical_formula_sum 'Al1.67 Ca0.67 Na0.33 O8 Si2.33'
_chemical_formula_weight 272.9
_chemical_name_mineral labradorite
_space_group_IT_number 2
_symmetry_cell_setting triclinic
_symmetry_Int_Tables_number 2
_symmetry_space_group_name_Hall '-P 1 (-1/2*x+1/2*y+1/2*z,1/2*x-1/2*y+1/2*z,1/2*x+1/2*y-1/2*z)'
_symmetry_space_group_name_H-M 'I -1'
_cell_angle_alpha 93.5211(15)
_cell_angle_beta 116.1167(11)
_cell_angle_gamma 90.5754(9)
_cell_formula_units_Z 8
_cell_length_a 8.16180(10)
_cell_length_b 12.8632(2)
_cell_length_c 14.1898(2)
_cell_measurement_temperature 100
_cell_volume 1333.97(3)
_diffrn_ambient_temperature 100
_diffrn_detector 'APEX II'
_diffrn_measured_fraction_theta_full 0.99
_diffrn_measured_fraction_theta_max 0.99
_diffrn_measurement_device 'four-circle diffractometer'
_diffrn_measurement_device_type 'Bruker CCD'
_diffrn_radiation_monochromator graphite
_diffrn_radiation_probe x-ray
_diffrn_radiation_source 'X-ray tube'
_diffrn_radiation_type 'Mo K\a'
_diffrn_radiation_wavelength 0.71073
_diffrn_reflns_av_R_equivalents 0.0649
_diffrn_reflns_av_unetI/netI 0.0122
_diffrn_reflns_limit_h_max 11
_diffrn_reflns_limit_h_min -10
_diffrn_reflns_limit_k_max 18
_diffrn_reflns_limit_k_min -16
_diffrn_reflns_limit_l_max 20
_diffrn_reflns_limit_l_min -20
_diffrn_reflns_number 12881
_diffrn_reflns_theta_full 30.55
_diffrn_reflns_theta_max 30.55
_diffrn_reflns_theta_min 2.17
_diffrn_source 'Mo Incoatec IuS 3.0 microfocus tube'
_diffrn_source_current 0.6
_diffrn_source_power 30
_diffrn_source_voltage 50
_exptl_absorpt_coefficient_mu 1.36
_exptl_crystal_colour colourless
_exptl_crystal_density_diffrn 2.718
_exptl_crystal_F_000 1065
_exptl_crystal_size_max 0.144
_exptl_crystal_size_mid 0.060
_exptl_crystal_size_min 0.060
_refine_diff_density_max 0.72
_refine_diff_density_min -0.57
_refine_ls_extinction_method none
_refine_ls_goodness_of_fit_gt 1.97
_refine_ls_goodness_of_fit_ref 1.80
_refine_ls_number_constraints 108
_refine_ls_number_parameters 253
_refine_ls_number_reflns 4064
_refine_ls_number_restraints 0
_refine_ls_R_factor_all 0.0410
_refine_ls_R_factor_gt 0.0334
_refine_ls_shift/su_max 0.0204
_refine_ls_shift/su_mean 0.0023
_refine_ls_structure_factor_coef Fsqd
_refine_ls_weighting_details w=1/(\s^2^(I)+0.0016I^2^)
_refine_ls_weighting_scheme sigma
_refine_ls_wR_factor_gt 0.1105
_refine_ls_wR_factor_ref 0.1140
_reflns_number_gt 3240
_reflns_number_total 4064
_reflns_threshold_expression I>3\s(I)
_cod_data_source_file dk5063sup1.cif
_cod_data_source_block Lake_Co._X-ray
_cod_depositor_comments
;
The following automatic conversions were performed:

'_diffrn_radiation_probe' value 'X-ray' changed to 'x-ray' according
to
/home/data/users/saulius/crontab/automatic-downloads/rss-feeds/IUCr/lib/dictionaries/cif_core.dic
dictionary named 'cif_core.dic' version 2.4.2 from 2011-04-26.

Automatic conversion script
Id: cif_fix_values 4973 2017-02-22 13:04:09Z antanas 
;
_cod_original_sg_symbol_Hall -I
_cod_original_sg_symbol_H-M I-1
_cod_database_code 2108239

loop_
_space_group_symop_id
_space_group_symop_operation_xyz
1 x,y,z
2 -x,-y,-z
3 x+1/2,y+1/2,z+1/2
4 -x+1/2,-y+1/2,-z+1/2

loop_
_atom_site_label
_atom_site_type_symbol
_atom_site_fract_x
_atom_site_fract_y
_atom_site_fract_z
_atom_site_adp_type
_atom_site_U_iso_or_equiv
_atom_site_site_symmetry_multiplicity
_atom_site_occupancy
_atom_site_calc_flag
Moica Ca 0.77397(13) -0.46573(8) -0.45429(7) Uani 0.0137(3) 4 0.3189 d
Moina Na 0.77397(13) -0.46573(8) -0.45429(7) Uani 0.0137(3) 4 0.1784 d
Mooca Ca 0.76679(14) -0.51782(11) -0.41326(8) Uani 0.0252(4) 4 0.3211 d
Moona Na 0.76679(14) -0.51782(11) -0.41326(8) Uani 0.0252(4) 4 0.1816 d
Mzoca Ca 0.26819(9) 0.02949(6) -0.45215(5) Uani 0.0138(2) 4 0.499 d
Mzona Na 0.26819(9) 0.02949(6) -0.45215(5) Uani 0.0138(2) 4 0.236 d
Mzica Ca 0.2643(2) 0.9877(2) -0.41674(14) Uani 0.0194(7) 4 0.201 d
Mzina Na 0.2643(2) 0.9877(2) -0.41674(14) Uani 0.0194(7) 4 0.064 d
T1oosi Si -0.50745(7) 0.33990(4) -0.60505(4) Uani 0.00790(17) 4 0.8319 d
T1oob Al -0.50745(7) 0.33990(4) -0.60505(4) Uani 0.00790(17) 4 0.1681 d
T1mob Al -0.49941(7) 0.31560(4) -0.38215(4) Uani 0.00769(18) 4 0.7454 d
T1mosi Si -0.49941(7) 0.31560(4) -0.38215(4) Uani 0.00769(18) 4 0.2546 d
T1ozal Al 0.00419(7) 0.16414(4) -0.39008(4) Uani 0.00793(18) 4 0.7538 d
T1ozsi Si 0.00419(7) 0.16414(4) -0.39008(4) Uani 0.00793(18) 4 0.2462 d
T1mzsi Si 0.00458(7) 0.81711(4) -0.38657(3) Uani 0.00774(17) 4 0.8691 d
T1mzal Al 0.00458(7) 0.81711(4) -0.38657(3) Uani 0.00774(17) 4 0.1309 d
T2ooal Al -0.81316(7) 0.61041(4) -0.34246(4) Uani 0.00810(18) 4 0.6471 d
T2oosi Si -0.81316(7) 0.61041(4) -0.34246(4) Uani 0.00810(18) 4 0.3528 d
T2mosi Si -0.82226(7) 0.38067(4) -0.31940(4) Uani 0.00799(17) 4 0.858 d
T2moal Al -0.82226(7) 0.38067(4) -0.31940(4) Uani 0.00799(17) 4 0.142 d
T2ozsi Si -0.31976(7) 0.10647(4) -0.34164(4) Uani 0.00885(18) 4 0.9368 d
T2ozal Al -0.31976(7) 0.10647(4) -0.34164(4) Uani 0.00885(18) 4 0.0632 d
T2mzal Al -0.81780(7) 0.37640(4) -0.82290(4) Uani 0.00747(18) 4 0.6895 d
T2mzsi Si -0.81780(7) 0.37640(4) -0.82290(4) Uani 0.00747(18) 4 0.3105 d
Oa1o O 0.50757(19) -0.37221(11) -0.50926(9) Uani 0.0159(5) 4 1 d
Oa1z O -0.0025(2) 0.12724(11) -0.51146(9) Uani 0.0177(5) 4 1 d
Oa2o O 0.42185(17) 0.00931(10) -0.13946(9) Uani 0.0107(4) 4 1 d
Oa2z O 0.57577(17) -0.00883(10) -0.36195(9) Uani 0.0109(4) 4 1 d
Oboo O 0.31797(19) -0.39843(11) -0.40826(10) Uani 0.0157(5) 4 1 d
Oboz O 0.19500(19) -0.10175(11) -0.59472(11) Uani 0.0168(5) 4 1 d
Obmo O 0.1888(2) 0.14681(12) -0.12666(12) Uani 0.0223(6) 4 1 d
Obmz O 0.18118(20) 0.14621(12) -0.61668(12) Uani 0.0213(6) 4 1 d
Ocoo O 0.51219(18) -0.21662(11) -0.36235(9) Uani 0.0139(5) 4 1 d
Ocmo O 0.48982(18) -0.18268(11) -0.60767(9) Uani 0.0147(5) 4 1 d
Ocoz O 0.48613(18) 0.20653(11) -0.14604(9) Uani 0.0134(5) 4 1 d
Ocmz O -0.01034(19) 0.30967(11) -0.60198(10) Uani 0.0156(5) 4 1 d
Odoo O 0.80649(18) -0.10711(11) -0.18954(10) Uani 0.0143(5) 4 1 d
Odmo O 0.19538(20) -0.13222(11) -0.78228(11) Uani 0.0193(5) 4 1 d
Odoz O 0.20203(19) 0.10479(11) -0.30843(10) Uani 0.0155(5) 4 1 d
Odmz O -0.1860(2) 0.13676(12) -0.71409(11) Uani 0.0214(5) 4 1 d

loop_
_atom_site_aniso_label
_atom_site_aniso_type_symbol
_atom_site_aniso_U_11
_atom_site_aniso_U_22
_atom_site_aniso_U_33
_atom_site_aniso_U_12
_atom_site_aniso_U_13
_atom_site_aniso_U_23
Moica Ca 0.0087(4) 0.0175(5) 0.0114(4) 0.0036(4) 0.0020(3) -0.0050(4)
Moina Na 0.0087(4) 0.0175(5) 0.0114(4) 0.0036(4) 0.0020(3) -0.0050(4)
Mooca Ca 0.0106(5) 0.0476(8) 0.0166(5) -0.0077(5) 0.0079(4) -0.0174(5)
Moona Na 0.0106(5) 0.0476(8) 0.0166(5) -0.0077(5) 0.0079(4) -0.0174(5)
Mzoca Ca 0.0079(3) 0.0187(4) 0.0110(3) 0.0037(3) 0.0017(2) -0.0066(3)
Mzona Na 0.0079(3) 0.0187(4) 0.0110(3) 0.0037(3) 0.0017(2) -0.0066(3)
Mzica Ca 0.0078(8) 0.0457(14) 0.0057(7) -0.0056(8) 0.0052(6) -0.0063(8)
Mzina Na 0.0078(8) 0.0457(14) 0.0057(7) -0.0056(8) 0.0052(6) -0.0063(8)
T1oosi Si 0.0084(2) 0.0106(3) 0.0049(2) -0.00172(19) 0.00327(18) 0.00051(17)
T1oob Al 0.0084(2) 0.0106(3) 0.0049(2) -0.00172(19) 0.00327(18) 0.00051(17)
T1mob Al 0.0084(3) 0.0107(3) 0.0038(2) 0.0028(2) 0.00258(19) -0.00021(18)
T1mosi Si 0.0084(3) 0.0107(3) 0.0038(2) 0.0028(2) 0.00258(19) -0.00021(18)
T1ozal Al 0.0083(3) 0.0100(3) 0.0055(2) -0.0017(2) 0.00313(19) 0.00059(18)
T1ozsi Si 0.0083(3) 0.0100(3) 0.0055(2) -0.0017(2) 0.00313(19) 0.00059(18)
T1mzsi Si 0.0083(2) 0.0110(3) 0.0039(2) 0.00276(19) 0.00259(18) -0.00001(17)
T1mzal Al 0.0083(2) 0.0110(3) 0.0039(2) 0.00276(19) 0.00259(18) -0.00001(17)
T2ooal Al 0.0078(3) 0.0077(3) 0.0083(2) 0.00068(19) 0.00299(19) 0.00039(18)
T2oosi Si 0.0078(3) 0.0077(3) 0.0083(2) 0.00068(19) 0.00299(19) 0.00039(18)
T2mosi Si 0.0077(2) 0.0078(3) 0.0076(2) 0.00030(18) 0.00253(18) 0.00103(17)
T2moal Al 0.0077(2) 0.0078(3) 0.0076(2) 0.00030(18) 0.00253(18) 0.00103(17)
T2ozsi Si 0.0086(2) 0.0079(2) 0.0091(2) 0.00038(19) 0.00325(19) -0.00061(17)
T2ozal Al 0.0086(2) 0.0079(2) 0.0091(2) 0.00038(19) 0.00325(19) -0.00061(17)
T2mzal Al 0.0071(3) 0.0087(3) 0.0066(2) 0.00002(20) 0.00299(19) 0.00118(18)
T2mzsi Si 0.0071(3) 0.0087(3) 0.0066(2) 0.00002(20) 0.00299(19) 0.00118(18)
Oa1o O 0.0231(8) 0.0195(7) 0.0077(6) 0.0014(6) 0.0092(6) 0.0009(5)
Oa1z O 0.0270(8) 0.0224(8) 0.0074(6) 0.0043(6) 0.0108(6) 0.0031(5)
Oa2o O 0.0116(6) 0.0109(6) 0.0091(5) 0.0011(5) 0.0040(5) 0.0024(5)
Oa2z O 0.0113(6) 0.0111(6) 0.0092(5) -0.0014(5) 0.0036(5) 0.0003(5)
Oboo O 0.0157(7) 0.0136(7) 0.0202(7) -0.0031(5) 0.0106(6) -0.0024(5)
Obmo O 0.0181(7) 0.0173(8) 0.0359(8) -0.0009(6) 0.0170(7) -0.0060(6)
Oboz O 0.0175(7) 0.0136(7) 0.0233(7) -0.0004(6) 0.0131(6) -0.0014(5)
Obmz O 0.0164(7) 0.0194(8) 0.0320(8) 0.0017(6) 0.0150(6) -0.0036(6)
Ocoo O 0.0143(7) 0.0158(7) 0.0120(6) -0.0024(5) 0.0062(5) 0.0010(5)
Ocmo O 0.0127(7) 0.0185(7) 0.0096(6) 0.0053(5) 0.0021(5) -0.0020(5)
Ocoz O 0.0140(7) 0.0147(7) 0.0101(6) -0.0038(5) 0.0041(5) 0.0003(5)
Ocmz O 0.0174(7) 0.0152(7) 0.0099(6) 0.0043(5) 0.0024(5) -0.0026(5)
Odoo O 0.0135(7) 0.0144(7) 0.0099(6) 0.0005(5) 0.0004(5) 0.0008(5)
Odmo O 0.0146(7) 0.0179(7) 0.0145(6) 0.0023(6) -0.0026(5) -0.0054(5)
Odoz O 0.0151(7) 0.0139(7) 0.0098(6) -0.0001(5) -0.0016(5) 0.0006(5)
Odmz O 0.0166(7) 0.0203(8) 0.0151(6) 0.0038(6) -0.0034(6) -0.0039(6)

loop_
_atom_type_symbol
_atom_type_scat_dispersion_real
_atom_type_scat_dispersion_imag
_atom_type_scat_source
Al 0.0645 0.0514 'International Tables Vol C tables 4.2.6.8 and 6.1.1.1'
Ca 0.2262 0.3064 'International Tables Vol C tables 4.2.6.8 and 6.1.1.1'
Na 0.0362 0.0249 'International Tables Vol C tables 4.2.6.8 and 6.1.1.1'
O 0.0106 0.0060 'International Tables Vol C tables 4.2.6.8 and 6.1.1.1'
Si 0.0817 0.0704 'International Tables Vol C tables 4.2.6.8 and 6.1.1.1'

_cod_database_fobs_code 2108239
